data_7014892
loop_
_publ_author_name
'Shi, Lian-Xu'
'Zhang, Xian-Wei'
'Wu, Chuan-De'

_publ_section_title
;
 The synergistic effect of [WZn(VO)2(ZnW9O34)2]12- cores and peripheral
 metal sites in catalytic oxidative cyclization of acetylacetone.
;
_journal_issue 4
_journal_name_full 'Dalton transactions (Cambridge, England : 2003)'
_journal_page_first 779
_journal_page_last 781
_journal_paper_doi 10.1039/c0dt01254h
_journal_volume 40
_journal_year 2011
_chemical_formula_sum 'C8 H10 O4'
_chemical_formula_weight 170.16
_chemical_name_systematic
;
?
;
_space_group_IT_number 14
_symmetry_cell_setting monoclinic
_symmetry_space_group_name_Hall '-P 2ybc'
_symmetry_space_group_name_H-M 'P 1 21/c 1'
_atom_sites_solution_hydrogens geom
_atom_sites_solution_primary direct
_atom_sites_solution_secondary difmap
_audit_creation_method SHELXL-97
_cell_angle_alpha 90.00
_cell_angle_beta 113.676(15)
_cell_angle_gamma 90.00
_cell_formula_units_Z 4
_cell_length_a 8.1260(12)
_cell_length_b 13.048(2)
_cell_length_c 8.6210(15)
_cell_measurement_reflns_used 3545
_cell_measurement_temperature 293(2)
_cell_measurement_theta_max 67.15
_cell_measurement_theta_min 5.95
_cell_volume 837.1(2)
_computing_cell_refinement 'CrysAlisPro, Oxford Diffraction Ltd.'
_computing_data_collection 'CrysAlisPro, Oxford Diffraction Ltd.'
_computing_data_reduction 'CrysAlisPro, Oxford Diffraction Ltd.'
_computing_structure_refinement 'SHELXL-97 (Sheldrick, 1997)'
_computing_structure_solution 'SHELXS-97 (Sheldrick, 1990)'
_diffrn_ambient_temperature 293(2)
_diffrn_measured_fraction_theta_full 0.978
_diffrn_measured_fraction_theta_max 0.979
_diffrn_measurement_device_type 'Xcalibur, Atlas, Gemini ultra'
_diffrn_measurement_method '\w scans'
_diffrn_radiation_monochromator mirror
_diffrn_radiation_source 'Enhance Ultra (Cu) X-ray Source'
_diffrn_radiation_type CuK\a
_diffrn_radiation_wavelength 1.54178
_diffrn_reflns_av_R_equivalents 0.0408
_diffrn_reflns_av_sigmaI/netI 0.0439
_diffrn_reflns_limit_h_max 9
_diffrn_reflns_limit_h_min -9
_diffrn_reflns_limit_k_max 15
_diffrn_reflns_limit_k_min -10
_diffrn_reflns_limit_l_max 10
_diffrn_reflns_limit_l_min -6
_diffrn_reflns_number 3545
_diffrn_reflns_theta_full 67.15
_diffrn_reflns_theta_max 67.15
_diffrn_reflns_theta_min 5.95
_exptl_absorpt_coefficient_mu 0.928
_exptl_absorpt_correction_T_max 0.895
_exptl_absorpt_correction_T_min 0.823
_exptl_absorpt_correction_type multi-scan
_exptl_crystal_colour Colorless
_exptl_crystal_density_diffrn 1.350
_exptl_crystal_density_method 'not measured'
_exptl_crystal_description Bloc
_exptl_crystal_F_000 360
_exptl_crystal_size_max 0.21
_exptl_crystal_size_mid 0.18
_exptl_crystal_size_min 0.12
_refine_diff_density_max 0.216
_refine_diff_density_min -0.239
_refine_diff_density_rms 0.055
_refine_ls_extinction_method none
_refine_ls_goodness_of_fit_ref 0.989
_refine_ls_hydrogen_treatment constr
_refine_ls_matrix_type full
_refine_ls_number_parameters 109
_refine_ls_number_reflns 1461
_refine_ls_number_restraints 0
_refine_ls_restrained_S_all 0.989
_refine_ls_R_factor_all 0.0726
_refine_ls_R_factor_gt 0.0482
_refine_ls_shift/su_max 0.000
_refine_ls_shift/su_mean 0.000
_refine_ls_structure_factor_coef Fsqd
_refine_ls_weighting_details 'calc w=1/[\s^2^(Fo^2^)+(0.0798P)^2^+0.0000P] where P=(Fo^2^+2Fc^2^)/3'
_refine_ls_weighting_scheme calc
_refine_ls_wR_factor_gt 0.1211
_refine_ls_wR_factor_ref 0.1342
_reflns_number_gt 1015
_reflns_number_total 1461
_reflns_threshold_expression >2sigma(I)
_cod_data_source_file C0DT01254H.TXT
_cod_data_source_block NewI
_cod_original_sg_symbol_H-M P2(1)/c
_cod_database_code 7014892

loop_
_symmetry_equiv_pos_as_xyz
'x, y, z'
'-x, y+1/2, -z+1/2'
'-x, -y, -z'
'x, -y-1/2, z-1/2'

loop_
_atom_site_label
_atom_site_type_symbol
_atom_site_fract_x
_atom_site_fract_y
_atom_site_fract_z
_atom_site_U_iso_or_equiv
_atom_site_adp_type
_atom_site_occupancy
_atom_site_symmetry_multiplicity
_atom_site_calc_flag
_atom_site_refinement_flags
_atom_site_disorder_assembly
_atom_site_disorder_group
O1 O 0.6449(2) 0.66359(13) 0.1102(2) 0.0415(5) Uani 1 1 d . . .
O2 O 0.8476(2) 0.52941(14) 0.1633(2) 0.0514(5) Uani 1 1 d . . .
H2A H 0.9402 0.5570 0.1681 0.077 Uiso 1 1 calc R . .
C8 C 0.3416(3) 0.7156(2) -0.0284(4) 0.0497(7) Uani 1 1 d . . .
H8A H 0.3994 0.7620 -0.0769 0.074 Uiso 1 1 calc R . .
H8B H 0.2801 0.7539 0.0272 0.074 Uiso 1 1 calc R . .
H8C H 0.2566 0.6742 -0.1163 0.074 Uiso 1 1 calc R . .
O4 O 0.6806(2) 0.45379(14) 0.3791(3) 0.0570(6) Uani 1 1 d . . .
O6 O 0.1591(2) 0.59858(14) 0.1576(3) 0.0504(5) Uani 1 1 d . . .
C1 C 0.7653(3) 0.59106(18) 0.2396(3) 0.0387(6) Uani 1 1 d . . .
C2 C 0.6330(3) 0.52690(18) 0.2830(3) 0.0373(6) Uani 1 1 d . . .
C3 C 0.4579(3) 0.57242(16) 0.1943(3) 0.0327(5) Uani 1 1 d . . .
C4 C 0.4776(3) 0.64889(17) 0.0958(3) 0.0349(5) Uani 1 1 d . . .
C5 C 0.2870(3) 0.53940(19) 0.2000(3) 0.0385(6) Uani 1 1 d . . .
C6 C 0.2753(4) 0.4324(2) 0.2558(4) 0.0521(7) Uani 1 1 d . . .
H6A H 0.1580 0.4209 0.2543 0.078 Uiso 1 1 calc R . .
H6B H 0.3644 0.4225 0.3686 0.078 Uiso 1 1 calc R . .
H6C H 0.2961 0.3850 0.1803 0.078 Uiso 1 1 calc R . .
C7 C 0.8902(3) 0.6542(2) 0.3846(4) 0.0508(7) Uani 1 1 d . . .
H7A H 0.9703 0.6919 0.3489 0.076 Uiso 1 1 calc R . .
H7B H 0.9586 0.6099 0.4770 0.076 Uiso 1 1 calc R . .
H7C H 0.8216 0.7011 0.4206 0.076 Uiso 1 1 calc R . .

loop_
_atom_site_aniso_label
_atom_site_aniso_U_11
_atom_site_aniso_U_22
_atom_site_aniso_U_33
_atom_site_aniso_U_23
_atom_site_aniso_U_13
_atom_site_aniso_U_12
O1 0.0288(8) 0.0451(10) 0.0537(11) 0.0074(8) 0.0198(7) -0.0022(7)
O2 0.0306(9) 0.0559(11) 0.0760(13) -0.0159(10) 0.0302(9) -0.0031(8)
C8 0.0405(14) 0.0454(14) 0.0578(16) 0.0098(12) 0.0143(12) 0.0051(11)
O4 0.0424(10) 0.0508(11) 0.0743(14) 0.0221(10) 0.0196(9) 0.0069(9)
O6 0.0287(9) 0.0551(11) 0.0753(13) -0.0045(9) 0.0291(9) 0.0027(8)
C1 0.0258(12) 0.0405(13) 0.0507(15) 0.0003(11) 0.0163(11) 0.0040(10)
C2 0.0296(11) 0.0369(13) 0.0468(14) -0.0002(11) 0.0169(10) 0.0010(10)
C3 0.0246(11) 0.0336(12) 0.0431(13) -0.0029(10) 0.0169(10) -0.0004(9)
C4 0.0268(11) 0.0335(11) 0.0460(13) -0.0036(10) 0.0163(10) 0.0002(9)
C5 0.0296(11) 0.0459(14) 0.0456(14) -0.0101(11) 0.0209(10) -0.0057(11)
C6 0.0458(15) 0.0508(15) 0.0692(19) 0.0032(13) 0.0330(14) -0.0094(12)
C7 0.0334(13) 0.0487(15) 0.0645(18) -0.0060(13) 0.0136(12) -0.0053(12)

loop_
_atom_type_symbol
_atom_type_description
_atom_type_scat_dispersion_real
_atom_type_scat_dispersion_imag
_atom_type_scat_source
C C 0.0181 0.0091 'International Tables Vol C Tables 4.2.6.8 and 6.1.1.4'
H H 0.0000 0.0000 'International Tables Vol C Tables 4.2.6.8 and 6.1.1.4'
O O 0.0492 0.0322 'International Tables Vol C Tables 4.2.6.8 and 6.1.1.4'

loop_
_geom_angle_atom_site_label_1
_geom_angle_atom_site_label_2
_geom_angle_atom_site_label_3
_geom_angle
_geom_angle_site_symmetry_1
_geom_angle_site_symmetry_3
_geom_angle_publ_flag
C4 O1 C1 108.54(16) . . ?
O2 C1 O1 108.3(2) . . ?
O2 C1 C7 115.11(19) . . ?
O1 C1 C7 107.23(19) . . ?
O2 C1 C2 108.9(2) . . ?
O1 C1 C2 102.53(17) . . ?
C7 C1 C2 113.9(2) . . ?
O4 C2 C3 131.1(2) . . ?
O4 C2 C1 122.2(2) . . ?
C3 C2 C1 106.62(19) . . ?
C4 C3 C2 107.12(19) . . ?
C4 C3 C5 125.7(2) . . ?
C2 C3 C5 127.1(2) . . ?
O1 C4 C3 114.82(19) . . ?
O1 C4 C8 115.0(2) . . ?
C3 C4 C8 130.1(2) . . ?
O6 C5 C3 120.2(2) . . ?
O6 C5 C6 122.0(2) . . ?
C3 C5 C6 117.8(2) . . ?

loop_
_geom_bond_atom_site_label_1
_geom_bond_atom_site_label_2
_geom_bond_distance
_geom_bond_site_symmetry_2
_geom_bond_publ_flag
O1 C4 1.329(3) . ?
O1 C1 1.490(3) . ?
O2 C1 1.371(3) . ?
C8 C4 1.474(3) . ?
O4 C2 1.220(3) . ?
O6 C5 1.226(3) . ?
C1 C7 1.501(4) . ?
C1 C2 1.524(3) . ?
C2 C3 1.445(3) . ?
C3 C4 1.361(3) . ?
C3 C5 1.474(3) . ?
C5 C6 1.492(4) . ?

loop_
_cod_related_entry_id
_cod_related_entry_database
_cod_related_entry_code
1 ChemSpider 26945373
